data_4106738
loop_
_publ_author_name
'Baidya, Mahiuddin'
'Yamamoto, Hisashi'

_publ_section_title
;
 Metal Nitrite: A Powerful Oxidizing Reagent
;
_journal_coden_ASTM JACSAT
_journal_issue 35
_journal_name_full 'Journal of the American Chemical Society'
_journal_page_first 13880
_journal_page_last 13882
_journal_paper_doi 10.1021/ja206736q
_journal_volume 133
_journal_year 2011
_chemical_formula_sum 'C12 H21 N O2'
_chemical_formula_weight 211.30
_space_group_IT_number 2
_symmetry_cell_setting triclinic
_symmetry_space_group_name_Hall '-P 1'
_symmetry_space_group_name_H-M 'P -1'
_atom_sites_solution_hydrogens geom
_atom_sites_solution_primary direct
_atom_sites_solution_secondary difmap
_audit_creation_method SHELXL-97
_cell_angle_alpha 96.069(12)
_cell_angle_beta 100.109(11)
_cell_angle_gamma 104.700(11)
_cell_formula_units_Z 2
_cell_length_a 5.492(4)
_cell_length_b 8.188(6)
_cell_length_c 13.970(10)
_cell_measurement_temperature 100(2)
_cell_volume 590.7(7)
_computing_structure_refinement 'SHELXL-97 (Sheldrick, 2008)'
_computing_structure_solution 'SHELXS-97 (Sheldrick, 2008)'
_diffrn_ambient_temperature 100(2)
_diffrn_measured_fraction_theta_full 0.957
_diffrn_measured_fraction_theta_max 0.957
_diffrn_radiation_monochromator graphite
_diffrn_radiation_source 'fine-focus sealed tube'
_diffrn_radiation_type MoK\a
_diffrn_radiation_wavelength 0.71073
_diffrn_reflns_av_R_equivalents 0.0354
_diffrn_reflns_av_sigmaI/netI 0.0431
_diffrn_reflns_limit_h_max 7
_diffrn_reflns_limit_h_min -7
_diffrn_reflns_limit_k_max 10
_diffrn_reflns_limit_k_min -10
_diffrn_reflns_limit_l_max 18
_diffrn_reflns_limit_l_min -18
_diffrn_reflns_number 6822
_diffrn_reflns_theta_full 28.25
_diffrn_reflns_theta_max 28.25
_diffrn_reflns_theta_min 2.60
_exptl_absorpt_coefficient_mu 0.080
_exptl_absorpt_correction_T_max 0.9905
_exptl_absorpt_correction_T_min 0.9780
_exptl_crystal_density_diffrn 1.188
_exptl_crystal_F_000 232
_exptl_crystal_size_max 0.28
_exptl_crystal_size_mid 0.24
_exptl_crystal_size_min 0.12
_refine_diff_density_max 0.417
_refine_diff_density_min -0.212
_refine_diff_density_rms 0.056
_refine_ls_extinction_method none
_refine_ls_goodness_of_fit_ref 1.038
_refine_ls_hydrogen_treatment mixed
_refine_ls_matrix_type full
_refine_ls_number_parameters 137
_refine_ls_number_reflns 2816
_refine_ls_number_restraints 0
_refine_ls_restrained_S_all 1.038
_refine_ls_R_factor_all 0.0653
_refine_ls_R_factor_gt 0.0527
_refine_ls_shift/su_max 0.000
_refine_ls_shift/su_mean 0.000
_refine_ls_structure_factor_coef Fsqd
_refine_ls_weighting_details 'calc w=1/[\s^2^(Fo^2^)+(0.0876P)^2^+0.0000P] where P=(Fo^2^+2Fc^2^)/3'
_refine_ls_weighting_scheme calc
_refine_ls_wR_factor_gt 0.1373
_refine_ls_wR_factor_ref 0.1436
_reflns_number_gt 2226
_reflns_number_total 2816
_reflns_threshold_expression >2sigma(I)
_cod_data_source_file ja206736q_si_003.cif
_cod_data_source_block baid04s
_cod_depositor_comments
;
 Updated bibliographic information.

 Antanas Vaitkus,
 2019-10-11
;
_cod_original_cell_volume 590.6(7)
_cod_database_code 4106738

loop_
_symmetry_equiv_pos_as_xyz
'x, y, z'
'-x, -y, -z'

loop_
_atom_site_label
_atom_site_type_symbol
_atom_site_fract_x
_atom_site_fract_y
_atom_site_fract_z
_atom_site_U_iso_or_equiv
_atom_site_adp_type
_atom_site_occupancy
_atom_site_symmetry_multiplicity
_atom_site_calc_flag
_atom_site_refinement_flags
C1 C 0.7846(3) 0.80643(18) 0.41510(10) 0.0201(3) Uani 1 1 d .
C2 C 0.7902(3) 0.62742(18) 0.42660(10) 0.0228(3) Uani 1 1 d .
H2A H 0.6998 0.5907 0.4794 0.027 Uiso 1 1 calc R
H2B H 0.9711 0.6247 0.4465 0.027 Uiso 1 1 calc R
C3 C 0.6616(3) 0.50249(18) 0.33055(11) 0.0246(3) Uani 1 1 d .
H3A H 0.7515 0.5405 0.2779 0.030 Uiso 1 1 calc R
H3B H 0.6811 0.3879 0.3397 0.030 Uiso 1 1 calc R
C4 C 0.3753(3) 0.48864(19) 0.29769(10) 0.0246(3) Uani 1 1 d .
H4A H 0.3514 0.6047 0.3062 0.030 Uiso 1 1 calc R
H4B H 0.2787 0.4218 0.3409 0.030 Uiso 1 1 calc R
C5 C 0.2617(3) 0.40376(19) 0.19029(11) 0.0266(3) Uani 1 1 d .
H5A H 0.3053 0.2940 0.1797 0.032 Uiso 1 1 calc R
H5B H 0.0718 0.3777 0.1785 0.032 Uiso 1 1 calc R
C6 C 0.3581(3) 0.51351(19) 0.11539(11) 0.0276(4) Uani 1 1 d .
H6A H 0.3062 0.4423 0.0494 0.033 Uiso 1 1 calc R
H6B H 0.5486 0.5521 0.1325 0.033 Uiso 1 1 calc R
C7 C 0.2554(3) 0.6707(2) 0.11044(11) 0.0280(4) Uani 1 1 d .
H7A H 0.0804 0.6349 0.0681 0.034 Uiso 1 1 calc R
H7B H 0.2402 0.7141 0.1774 0.034 Uiso 1 1 calc R
C8 C 0.4219(3) 0.8165(2) 0.07073(11) 0.0295(4) Uani 1 1 d .
H8A H 0.3268 0.9028 0.0590 0.035 Uiso 1 1 calc R
H8B H 0.4517 0.7709 0.0066 0.035 Uiso 1 1 calc R
C9 C 0.6828(3) 0.9043(2) 0.13990(11) 0.0279(4) Uani 1 1 d .
H9A H 0.7675 0.8161 0.1594 0.033 Uiso 1 1 calc R
H9B H 0.7938 0.9790 0.1040 0.033 Uiso 1 1 calc R
C10 C 0.6603(3) 1.01161(19) 0.23276(11) 0.0253(3) Uani 1 1 d .
H10A H 0.5123 0.9476 0.2578 0.030 Uiso 1 1 calc R
H10B H 0.6244 1.1185 0.2153 0.030 Uiso 1 1 calc R
C11 C 0.9032(3) 1.05735(18) 0.31495(11) 0.0234(3) Uani 1 1 d .
H11A H 1.0536 1.1171 0.2897 0.028 Uiso 1 1 calc R
H11B H 0.8833 1.1359 0.3701 0.028 Uiso 1 1 calc R
C12 C 0.9500(3) 0.89868(18) 0.35181(10) 0.0216(3) Uani 1 1 d .
N1 N 0.6571(2) 0.89502(15) 0.45599(8) 0.0207(3) Uani 1 1 d .
O1 O 1.11564(19) 0.83726(13) 0.32854(7) 0.0261(3) Uani 1 1 d .
O2 O 0.5142(2) 0.80916(13) 0.51819(8) 0.0251(3) Uani 1 1 d .
H2 H 0.4418 0.8745 0.5452 0.038 Uiso 1 1 calc R

loop_
_atom_site_aniso_label
_atom_site_aniso_U_11
_atom_site_aniso_U_22
_atom_site_aniso_U_33
_atom_site_aniso_U_23
_atom_site_aniso_U_13
_atom_site_aniso_U_12
C1 0.0182(7) 0.0232(7) 0.0199(7) 0.0013(5) 0.0028(5) 0.0091(5)
C2 0.0252(7) 0.0248(7) 0.0237(7) 0.0050(6) 0.0080(6) 0.0138(6)
C3 0.0282(8) 0.0218(7) 0.0282(8) 0.0038(6) 0.0084(6) 0.0130(6)
C4 0.0248(7) 0.0237(7) 0.0275(8) 0.0039(6) 0.0098(6) 0.0079(6)
C5 0.0267(8) 0.0241(7) 0.0289(8) 0.0003(6) 0.0071(6) 0.0075(6)
C6 0.0285(8) 0.0311(8) 0.0254(8) 0.0007(6) 0.0064(6) 0.0131(6)
C7 0.0257(8) 0.0339(8) 0.0260(8) 0.0016(6) 0.0028(6) 0.0141(6)
C8 0.0364(9) 0.0343(8) 0.0224(7) 0.0055(6) 0.0061(6) 0.0177(7)
C9 0.0311(8) 0.0316(8) 0.0279(8) 0.0090(6) 0.0132(6) 0.0147(6)
C10 0.0274(8) 0.0256(7) 0.0290(8) 0.0071(6) 0.0093(6) 0.0148(6)
C11 0.0226(7) 0.0230(7) 0.0280(8) 0.0051(6) 0.0108(6) 0.0086(6)
C12 0.0192(7) 0.0240(7) 0.0211(7) -0.0011(5) 0.0031(5) 0.0077(5)
N1 0.0175(6) 0.0249(6) 0.0216(6) 0.0026(5) 0.0070(5) 0.0076(5)
O1 0.0218(5) 0.0337(6) 0.0286(6) 0.0028(4) 0.0107(4) 0.0152(4)
O2 0.0253(6) 0.0284(6) 0.0283(6) 0.0069(4) 0.0147(4) 0.0122(4)

loop_
_atom_type_symbol
_atom_type_description
_atom_type_scat_dispersion_real
_atom_type_scat_dispersion_imag
_atom_type_scat_source
C C 0.0033 0.0016 'International Tables Vol C Tables 4.2.6.8 and 6.1.1.4'
H H 0.0000 0.0000 'International Tables Vol C Tables 4.2.6.8 and 6.1.1.4'
N N 0.0061 0.0033 'International Tables Vol C Tables 4.2.6.8 and 6.1.1.4'
O O 0.0106 0.0060 'International Tables Vol C Tables 4.2.6.8 and 6.1.1.4'

loop_
_geom_angle_atom_site_label_1
_geom_angle_atom_site_label_2
_geom_angle_atom_site_label_3
_geom_angle
N1 C1 C2 127.23(13)
N1 C1 C12 114.61(13)
C2 C1 C12 118.13(12)
C1 C2 C3 111.53(12)
C4 C3 C2 113.09(12)
C3 C4 C5 113.53(12)
C6 C5 C4 113.68(13)
C5 C6 C7 113.61(13)
C8 C7 C6 114.52(13)
C7 C8 C9 113.58(13)
C10 C9 C8 113.05(13)
C9 C10 C11 113.36(13)
C12 C11 C10 110.91(12)
O1 C12 C1 117.57(14)
O1 C12 C11 121.67(13)
C1 C12 C11 120.71(12)
C1 N1 O2 113.50(12)

loop_
_geom_bond_atom_site_label_1
_geom_bond_atom_site_label_2
_geom_bond_distance
C1 N1 1.2862(18)
C1 C2 1.499(2)
C1 C12 1.500(2)
C2 C3 1.535(2)
C3 C4 1.530(2)
C4 C5 1.534(2)
C5 C6 1.528(2)
C6 C7 1.534(2)
C7 C8 1.527(2)
C8 C9 1.532(2)
C9 C10 1.530(2)
C10 C11 1.535(2)
C11 C12 1.511(2)
C12 O1 1.2198(18)
N1 O2 1.3976(15)

loop_
_geom_torsion_atom_site_label_1
_geom_torsion_atom_site_label_2
_geom_torsion_atom_site_label_3
_geom_torsion_atom_site_label_4
_geom_torsion
N1 C1 C2 C3 112.39(17)
C12 C1 C2 C3 -69.62(16)
C1 C2 C3 C4 -62.97(16)
C2 C3 C4 C5 164.68(12)
C3 C4 C5 C6 -70.06(17)
C4 C5 C6 C7 -70.16(17)
C5 C6 C7 C8 156.54(12)
C6 C7 C8 C9 -68.54(17)
C7 C8 C9 C10 -70.78(17)
C8 C9 C10 C11 163.49(12)
C9 C10 C11 C12 -64.70(16)
N1 C1 C12 O1 164.50(12)
C2 C1 C12 O1 -13.75(19)
N1 C1 C12 C11 -18.18(19)
C2 C1 C12 C11 163.58(12)
C10 C11 C12 O1 103.67(16)
C10 C11 C12 C1 -73.54(17)
C2 C1 N1 O2 0.9(2)
C12 C1 N1 O2 -177.13(10)

loop_
_cod_related_entry_id
_cod_related_entry_database
_cod_related_entry_code
1 ChemSpider 4911461
